data_7223019
loop_
_publ_author_name
'Liu, Cai-Ming'
'Zhang, Deqing'
'Hao, Xiang'
'Zhu, Daoben'

_publ_section_title
;
 Luminescence and slow magnetic relaxation of isostructural 2D lanthanide
 metal-organic frameworks derived from both nicotinate N-oxide and
 glutarate
;
_journal_name_full 'RSC Adv.'
_journal_paper_doi 10.1039/C5RA19682E
_journal_year 2015
_chemical_formula_sum 'C11 H10.5 Eu N O7.25'
_chemical_formula_weight 424.66
_chemical_name_systematic
; 
 ? 
;
_space_group_IT_number 15
_symmetry_cell_setting monoclinic
_symmetry_space_group_name_Hall '-C 2yc'
_symmetry_space_group_name_H-M 'C 1 2/c 1'
_atom_sites_solution_hydrogens geom
_atom_sites_solution_primary direct
_atom_sites_solution_secondary difmap
_audit_creation_method SHELXL-97
_audit_update_record
;
2015-09-17 deposited with the CCDC.
2015-10-22 downloaded from the CCDC.
;
_cell_angle_alpha 90.00
_cell_angle_beta 92.06(3)
_cell_angle_gamma 90.00
_cell_formula_units_Z 8
_cell_length_a 11.546(2)
_cell_length_b 11.409(2)
_cell_length_c 18.076(4)
_cell_measurement_reflns_used 3933
_cell_measurement_temperature 173(2)
_cell_measurement_theta_max 27.4643
_cell_measurement_theta_min 2.2550
_cell_volume 2379.6(8)
_computing_cell_refinement SMART
_computing_data_collection 'SMART (Bruker, 2000)'
_computing_data_reduction 'SAINT (Bruker, 2000)'
_computing_molecular_graphics 'SHELXL-97 (Sheldrick, 1997)'
_computing_publication_material 'SHELXL-97 (Sheldrick, 1997)'
_computing_structure_refinement 'SHELXL-97 (Sheldrick, 1997)'
_computing_structure_solution 'SHELXS-97 (Sheldrick, 1990)'
_diffrn_ambient_temperature 173(2)
_diffrn_detector_area_resol_mean '15x15 microns'
_diffrn_measured_fraction_theta_full 0.991
_diffrn_measured_fraction_theta_max 0.991
_diffrn_measurement_device_type 'CCD area dtetector'
_diffrn_measurement_method 'phi and omega scans'
_diffrn_radiation_monochromator graphite
_diffrn_radiation_source 'fine-focus sealed tube'
_diffrn_radiation_type MoK\a
_diffrn_radiation_wavelength 0.71073
_diffrn_reflns_av_R_equivalents 0.0261
_diffrn_reflns_av_sigmaI/netI 0.0234
_diffrn_reflns_limit_h_max 14
_diffrn_reflns_limit_h_min -14
_diffrn_reflns_limit_k_max 14
_diffrn_reflns_limit_k_min -11
_diffrn_reflns_limit_l_max 16
_diffrn_reflns_limit_l_min -23
_diffrn_reflns_number 7690
_diffrn_reflns_theta_full 27.46
_diffrn_reflns_theta_max 27.46
_diffrn_reflns_theta_min 3.33
_exptl_absorpt_coefficient_mu 5.308
_exptl_absorpt_correction_T_max 1.0000
_exptl_absorpt_correction_T_min 0.47448
_exptl_absorpt_correction_type multi-scan
_exptl_crystal_colour 'light yellow'
_exptl_crystal_density_diffrn 2.371
_exptl_crystal_density_method 'not measured'
_exptl_crystal_description plate
_exptl_crystal_F_000 1636
_exptl_crystal_size_max 0.29
_exptl_crystal_size_mid 0.24
_exptl_crystal_size_min 0.07
_refine_diff_density_max 0.878
_refine_diff_density_min -0.941
_refine_diff_density_rms 0.106
_refine_ls_extinction_method none
_refine_ls_goodness_of_fit_ref 1.138
_refine_ls_hydrogen_treatment constr
_refine_ls_matrix_type full
_refine_ls_number_parameters 186
_refine_ls_number_reflns 2705
_refine_ls_number_restraints 6
_refine_ls_restrained_S_all 1.143
_refine_ls_R_factor_all 0.0248
_refine_ls_R_factor_gt 0.0241
_refine_ls_shift/su_max 0.001
_refine_ls_shift/su_mean 0.000
_refine_ls_structure_factor_coef Fsqd
_refine_ls_weighting_details 'calc w=1/[\s^2^(Fo^2^)+(0.0133P)^2^+18.7241P] where P=(Fo^2^+2Fc^2^)/3'
_refine_ls_weighting_scheme calc
_refine_ls_wR_factor_gt 0.0549
_refine_ls_wR_factor_ref 0.0552
_reflns_number_gt 2658
_reflns_number_total 2705
_reflns_threshold_expression >2sigma(I)
_cod_data_source_file c5ra19682e2.cif
_cod_data_source_block 1
_cod_original_cell_volume 2379.7(8)
_cod_original_sg_symbol_H-M C2/c
_cod_original_formula_sum 'C11 H10.50 Eu N O7.25'
_cod_database_code 7223019

loop_
_symmetry_equiv_pos_as_xyz
'x, y, z'
'-x, y, -z+1/2'
'x+1/2, y+1/2, z'
'-x+1/2, y+1/2, -z+1/2'
'-x, -y, -z'
'x, -y, z-1/2'
'-x+1/2, -y+1/2, -z'
'x+1/2, -y+1/2, z-1/2'

loop_
_atom_site_label
_atom_site_type_symbol
_atom_site_fract_x
_atom_site_fract_y
_atom_site_fract_z
_atom_site_U_iso_or_equiv
_atom_site_adp_type
_atom_site_occupancy
_atom_site_symmetry_multiplicity
_atom_site_calc_flag
_atom_site_refinement_flags
Eu1 Eu 0.349925(14) 0.107192(14) 0.486646(9) 0.01412(6) Uani 1 1 d .
C1 C 0.1161(3) -0.4132(3) 0.3271(2) 0.0236(8) Uani 1 1 d .
H1 H 0.0843 -0.4839 0.3107 0.028 Uiso 1 1 calc R
C2 C 0.1773(4) -0.3449(4) 0.2798(2) 0.0271(9) Uani 1 1 d .
H2 H 0.1872 -0.3689 0.2313 0.033 Uiso 1 1 calc R
C3 C 0.2246(3) -0.2396(3) 0.3049(2) 0.0234(8) Uani 1 1 d .
H3 H 0.2677 -0.1935 0.2736 0.028 Uiso 1 1 calc R
C4 C 0.2074(3) -0.2034(3) 0.3769(2) 0.0169(7) Uani 1 1 d .
C5 C 0.1446(3) -0.2754(3) 0.4227(2) 0.0153(7) Uani 1 1 d .
H5 H 0.1320 -0.2525 0.4711 0.018 Uiso 1 1 calc R
C6 C 0.2543(3) -0.0903(3) 0.4093(2) 0.0171(7) Uani 1 1 d .
C7 C 0.1585(3) 0.1509(3) 0.6209(2) 0.0175(7) Uani 1 1 d .
C8 C 0.0826(3) 0.0687(3) 0.6630(2) 0.0193(7) Uani 1 1 d .
H8A H 0.0189 0.1113 0.6840 0.023 Uiso 1 1 calc R
H8B H 0.1271 0.0313 0.7029 0.023 Uiso 1 1 calc R
C9 C 0.0364(3) -0.0232(3) 0.6078(2) 0.0227(8) Uani 1 1 d .
H9A H -0.0100 0.0159 0.5694 0.027 Uiso 1 1 calc R
H9B H 0.1014 -0.0600 0.5845 0.027 Uiso 1 1 calc R
C10 C -0.0369(3) -0.1180(3) 0.6427(2) 0.0203(7) Uani 1 1 d .
H10A H 0.0076 -0.1579 0.6816 0.024 Uiso 1 1 calc R
H10B H -0.1049 -0.0835 0.6640 0.024 Uiso 1 1 calc R
C11 C -0.0727(3) -0.2033(3) 0.5827(2) 0.0175(7) Uani 1 1 d .
N1 N 0.1020(3) -0.3777(3) 0.39724(18) 0.0169(6) Uani 1 1 d .
O1 O 0.0428(2) -0.4468(2) 0.44320(15) 0.0193(5) Uani 1 1 d .
O2 O 0.2370(2) -0.0720(2) 0.47671(14) 0.0197(5) Uani 1 1 d .
O3 O 0.3063(2) -0.0194(2) 0.36931(16) 0.0233(6) Uani 1 1 d .
O4 O 0.2532(2) 0.1088(2) 0.60021(15) 0.0194(5) Uani 1 1 d .
O5 O 0.1204(2) 0.2525(2) 0.60736(15) 0.0211(5) Uani 1 1 d .
O6 O -0.0126(2) -0.2916(2) 0.57120(16) 0.0234(6) Uani 1 1 d .
O7 O -0.1619(2) -0.1811(2) 0.54155(15) 0.0198(5) Uani 1 1 d .
O1W O 0.0000 -0.6311(19) 0.2500 0.190(13) Uani 0.50 2 d SPU

loop_
_atom_site_aniso_label
_atom_site_aniso_U_11
_atom_site_aniso_U_22
_atom_site_aniso_U_33
_atom_site_aniso_U_23
_atom_site_aniso_U_13
_atom_site_aniso_U_12
Eu1 0.01310(9) 0.01011(9) 0.01911(10) 0.00031(6) -0.00005(6) -0.00073(6)
C1 0.029(2) 0.0169(17) 0.0241(19) -0.0038(15) -0.0088(16) 0.0028(15)
C2 0.040(2) 0.025(2) 0.0167(18) -0.0018(15) -0.0024(16) 0.0076(17)
C3 0.0275(19) 0.0206(18) 0.0222(19) 0.0051(15) 0.0030(15) 0.0041(15)
C4 0.0164(16) 0.0150(16) 0.0193(17) 0.0013(14) -0.0006(13) 0.0013(13)
C5 0.0145(15) 0.0108(15) 0.0205(17) 0.0002(13) -0.0001(13) 0.0002(12)
C6 0.0157(16) 0.0106(15) 0.0252(19) 0.0023(13) 0.0015(14) 0.0008(12)
C7 0.0187(17) 0.0166(17) 0.0168(17) -0.0012(13) -0.0035(13) -0.0029(13)
C8 0.0255(18) 0.0155(16) 0.0170(17) -0.0011(14) 0.0027(14) -0.0028(14)
C9 0.0268(19) 0.0225(19) 0.0191(18) -0.0042(15) 0.0035(15) -0.0062(15)
C10 0.0218(18) 0.0198(18) 0.0194(18) -0.0014(14) 0.0002(14) -0.0018(14)
C11 0.0124(15) 0.0180(17) 0.0221(18) 0.0001(14) 0.0010(13) -0.0035(12)
N1 0.0162(14) 0.0126(13) 0.0218(15) 0.0010(12) -0.0009(12) 0.0017(11)
O1 0.0146(12) 0.0115(11) 0.0320(15) 0.0040(10) 0.0036(10) -0.0030(9)
O2 0.0227(13) 0.0153(12) 0.0211(13) -0.0004(10) 0.0005(10) -0.0045(10)
O3 0.0242(13) 0.0171(13) 0.0288(15) 0.0042(11) 0.0053(11) -0.0017(10)
O4 0.0176(12) 0.0190(13) 0.0216(13) 0.0017(10) 0.0009(10) 0.0004(10)
O5 0.0222(13) 0.0148(12) 0.0265(14) 0.0030(11) 0.0023(11) 0.0015(10)
O6 0.0196(13) 0.0211(13) 0.0291(15) -0.0048(11) -0.0049(11) 0.0035(10)
O7 0.0157(12) 0.0184(12) 0.0250(13) -0.0007(11) -0.0035(10) -0.0015(10)
O1W 0.20(2) 0.091(13) 0.26(3) 0.000 -0.18(2) 0.000

loop_
_atom_type_symbol
_atom_type_description
_atom_type_scat_dispersion_real
_atom_type_scat_dispersion_imag
_atom_type_scat_source
C C 0.0033 0.0016 'International Tables Vol C Tables 4.2.6.8 and 6.1.1.4'
H H 0.0000 0.0000 'International Tables Vol C Tables 4.2.6.8 and 6.1.1.4'
N N 0.0061 0.0033 'International Tables Vol C Tables 4.2.6.8 and 6.1.1.4'
O O 0.0106 0.0060 'International Tables Vol C Tables 4.2.6.8 and 6.1.1.4'
Eu Eu -0.1578 3.6682 'International Tables Vol C Tables 4.2.6.8 and 6.1.1.4'

loop_
_geom_angle_atom_site_label_1
_geom_angle_atom_site_label_2
_geom_angle_atom_site_label_3
_geom_angle
_geom_angle_site_symmetry_1
_geom_angle_site_symmetry_3
O7 Eu1 O5 76.10(9) 5_556 7_556
O7 Eu1 O4 74.16(9) 5_556 .
O5 Eu1 O4 134.46(9) 7_556 .
O7 Eu1 O2 78.35(9) 5_556 .
O5 Eu1 O2 127.38(9) 7_556 .
O4 Eu1 O2 78.60(9) . .
O7 Eu1 O6 122.29(9) 5_556 3
O5 Eu1 O6 91.26(10) 7_556 3
O4 Eu1 O6 76.76(9) . 3
O2 Eu1 O6 140.93(9) . 3
O7 Eu1 O1 148.44(9) 5_556 3
O5 Eu1 O1 77.59(9) 7_556 3
O4 Eu1 O1 137.40(9) . 3
O2 Eu1 O1 104.76(8) . 3
O6 Eu1 O1 75.21(9) 3 3
O7 Eu1 O1 142.73(8) 5_556 7_546
O5 Eu1 O1 140.27(8) 7_556 7_546
O4 Eu1 O1 78.97(9) . 7_546
O2 Eu1 O1 71.32(8) . 7_546
O6 Eu1 O1 74.54(9) 3 7_546
O1 Eu1 O1 63.03(10) 3 7_546
O7 Eu1 O3 82.71(9) 5_556 .
O5 Eu1 O3 79.57(9) 7_556 .
O4 Eu1 O3 128.83(9) . .
O2 Eu1 O3 52.00(8) . .
O6 Eu1 O3 150.69(9) 3 .
O1 Eu1 O3 75.64(9) 3 .
O1 Eu1 O3 94.84(9) 7_546 .
O7 Eu1 O7 72.12(9) 5_556 3
O5 Eu1 O7 70.06(9) 7_556 3
O4 Eu1 O7 68.41(8) . 3
O2 Eu1 O7 140.36(8) . 3
O6 Eu1 O7 50.97(8) 3 3
O1 Eu1 O7 114.29(8) 3 3
O1 Eu1 O7 120.64(8) 7_546 3
O3 Eu1 O7 144.18(8) . 3
O7 Eu1 C6 80.81(10) 5_556 .
O5 Eu1 C6 104.21(10) 7_556 .
O4 Eu1 C6 104.16(10) . .
O2 Eu1 C6 26.04(10) . .
O6 Eu1 C6 155.19(9) 3 .
O1 Eu1 C6 89.11(9) 3 .
O1 Eu1 C6 81.26(10) 7_546 .
O3 Eu1 C6 26.02(9) . .
O7 Eu1 C6 152.92(9) 3 .
O7 Eu1 C11 97.12(10) 5_556 3
O5 Eu1 C11 82.88(10) 7_556 3
O4 Eu1 C11 67.65(9) . 3
O2 Eu1 C11 145.76(9) . 3
O6 Eu1 C11 25.22(9) 3 3
O1 Eu1 C11 96.60(9) 3 3
O1 Eu1 C11 96.00(10) 7_546 3
O3 Eu1 C11 161.96(9) . 3
O7 Eu1 C11 26.12(9) 3 3
C6 Eu1 C11 171.77(10) . 3
O7 Eu1 Eu1 38.14(6) 5_556 7_556
O5 Eu1 Eu1 68.76(6) 7_556 7_556
O4 Eu1 Eu1 66.48(6) . 7_556
O2 Eu1 Eu1 112.40(6) . 7_556
O6 Eu1 Eu1 84.55(6) 3 7_556
O1 Eu1 Eu1 140.12(6) 3 7_556
O1 Eu1 Eu1 142.94(6) 7_546 7_556
O3 Eu1 Eu1 116.85(6) . 7_556
O7 Eu1 Eu1 33.98(5) 3 7_556
C6 Eu1 Eu1 118.95(7) . 7_556
C11 Eu1 Eu1 59.35(7) 3 7_556
N1 C1 C2 119.9(4) . .
N1 C1 H1 120.0 . .
C2 C1 H1 120.0 . .
C1 C2 C3 119.5(4) . .
C1 C2 H2 120.2 . .
C3 C2 H2 120.2 . .
C4 C3 C2 119.7(4) . .
C4 C3 H3 120.1 . .
C2 C3 H3 120.1 . .
C3 C4 C5 118.7(3) . .
C3 C4 C6 123.8(3) . .
C5 C4 C6 117.5(3) . .
N1 C5 C4 120.1(3) . .
N1 C5 H5 119.9 . .
C4 C5 H5 119.9 . .
O3 C6 O2 123.2(3) . .
O3 C6 C4 120.1(3) . .
O2 C6 C4 116.7(3) . .
O3 C6 Eu1 65.6(2) . .
O2 C6 Eu1 57.82(18) . .
C4 C6 Eu1 172.9(3) . .
O5 C7 O4 126.2(3) . .
O5 C7 C8 117.7(3) . .
O4 C7 C8 116.0(3) . .
C7 C8 C9 107.0(3) . .
C7 C8 H8A 110.3 . .
C9 C8 H8A 110.3 . .
C7 C8 H8B 110.3 . .
C9 C8 H8B 110.3 . .
H8A C8 H8B 108.6 . .
C10 C9 C8 113.8(3) . .
C10 C9 H9A 108.8 . .
C8 C9 H9A 108.8 . .
C10 C9 H9B 108.8 . .
C8 C9 H9B 108.8 . .
H9A C9 H9B 107.7 . .
C11 C10 C9 107.7(3) . .
C11 C10 H10A 110.2 . .
C9 C10 H10A 110.2 . .
C11 C10 H10B 110.2 . .
C9 C10 H10B 110.2 . .
H10A C10 H10B 108.5 . .
O6 C11 O7 120.4(3) . .
O6 C11 C10 120.3(3) . .
O7 C11 C10 119.2(3) . .
O6 C11 Eu1 57.08(19) . 3_445
O7 C11 Eu1 64.66(19) . 3_445
C10 C11 Eu1 170.7(3) . 3_445
C5 N1 C1 122.0(3) . .
C5 N1 O1 119.0(3) . .
C1 N1 O1 119.0(3) . .
N1 O1 Eu1 122.26(19) . 3_445
N1 O1 Eu1 118.81(19) . 7_546
Eu1 O1 Eu1 116.97(10) 3_445 7_546
C6 O2 Eu1 96.1(2) . .
C6 O3 Eu1 88.3(2) . .
C7 O4 Eu1 134.3(2) . .
C7 O5 Eu1 134.6(2) . 7_556
C11 O6 Eu1 97.7(2) . 3_445
C11 O7 Eu1 155.8(2) . 5_556
C11 O7 Eu1 89.2(2) . 3_445
Eu1 O7 Eu1 107.88(9) 5_556 3_445

loop_
_geom_bond_atom_site_label_1
_geom_bond_atom_site_label_2
_geom_bond_distance
_geom_bond_site_symmetry_2
Eu1 O7 2.368(3) 5_556
Eu1 O5 2.368(3) 7_556
Eu1 O4 2.372(3) .
Eu1 O2 2.429(3) .
Eu1 O6 2.452(3) 3
Eu1 O1 2.466(3) 3
Eu1 O1 2.526(3) 7_546
Eu1 O3 2.600(3) .
Eu1 O7 2.617(3) 3
Eu1 C6 2.853(4) .
Eu1 C11 2.895(4) 3
Eu1 Eu1 4.0320(7) 7_556
C1 N1 1.346(5) .
C1 C2 1.372(6) .
C1 H1 0.9300 .
C2 C3 1.389(6) .
C2 H2 0.9300 .
C3 C4 1.385(5) .
C3 H3 0.9300 .
C4 C5 1.389(5) .
C4 C6 1.510(5) .
C5 N1 1.342(4) .
C5 H5 0.9300 .
C6 O3 1.252(4) .
C6 O2 1.260(5) .
C7 O5 1.261(4) .
C7 O4 1.264(4) .
C7 C8 1.508(5) .
C8 C9 1.530(5) .
C8 H8A 0.9700 .
C8 H8B 0.9700 .
C9 C10 1.524(5) .
C9 H9A 0.9700 .
C9 H9B 0.9700 .
C10 C11 1.502(5) .
C10 H10A 0.9700 .
C10 H10B 0.9700 .
C11 O6 1.245(4) .
C11 O7 1.274(4) .
C11 Eu1 2.895(4) 3_445
N1 O1 1.349(4) .
O1 Eu1 2.466(3) 3_445
O1 Eu1 2.526(3) 7_546
O5 Eu1 2.368(3) 7_556
O6 Eu1 2.452(3) 3_445
O7 Eu1 2.368(3) 5_556
O7 Eu1 2.617(3) 3_445

loop_
_geom_torsion_atom_site_label_1
_geom_torsion_atom_site_label_2
_geom_torsion_atom_site_label_3
_geom_torsion_atom_site_label_4
_geom_torsion
_geom_torsion_site_symmetry_1
_geom_torsion_site_symmetry_4
N1 C1 C2 C3 0.1(6) . .
C1 C2 C3 C4 -1.4(6) . .
C2 C3 C4 C5 1.2(5) . .
C2 C3 C4 C6 -179.6(3) . .
C3 C4 C5 N1 0.1(5) . .
C6 C4 C5 N1 -179.1(3) . .
C3 C4 C6 O3 4.5(5) . .
C5 C4 C6 O3 -176.3(3) . .
C3 C4 C6 O2 -176.3(3) . .
C5 C4 C6 O2 2.9(5) . .
C3 C4 C6 Eu1 -138.3(18) . .
C5 C4 C6 Eu1 41(2) . .
O7 Eu1 C6 O3 92.2(2) 5_556 .
O5 Eu1 C6 O3 19.2(2) 7_556 .
O4 Eu1 C6 O3 163.2(2) . .
O2 Eu1 C6 O3 174.5(4) . .
O6 Eu1 C6 O3 -107.8(3) 3 .
O1 Eu1 C6 O3 -57.8(2) 3 .
O1 Eu1 C6 O3 -120.6(2) 7_546 .
O7 Eu1 C6 O3 93.1(3) 3 .
C11 Eu1 C6 O3 168.3(6) 3 .
Eu1 Eu1 C6 O3 92.5(2) 7_556 .
O7 Eu1 C6 O2 -82.3(2) 5_556 .
O5 Eu1 C6 O2 -155.3(2) 7_556 .
O4 Eu1 C6 O2 -11.3(2) . .
O6 Eu1 C6 O2 77.7(3) 3 .
O1 Eu1 C6 O2 127.8(2) 3 .
O1 Eu1 C6 O2 64.9(2) 7_546 .
O3 Eu1 C6 O2 -174.5(4) . .
O7 Eu1 C6 O2 -81.4(3) 3 .
C11 Eu1 C6 O2 -6.2(8) 3 .
Eu1 Eu1 C6 O2 -82.0(2) 7_556 .
O7 Eu1 C6 C4 -123(2) 5_556 .
O5 Eu1 C6 C4 164.1(19) 7_556 .
O4 Eu1 C6 C4 -52(2) . .
O2 Eu1 C6 C4 -40.6(19) . .
O6 Eu1 C6 C4 37(2) 3 .
O1 Eu1 C6 C4 87(2) 3 .
O1 Eu1 C6 C4 24.4(19) 7_546 .
O3 Eu1 C6 C4 145(2) . .
O7 Eu1 C6 C4 -121.9(19) 3 .
C11 Eu1 C6 C4 -47(2) 3 .
Eu1 Eu1 C6 C4 -122.5(19) 7_556 .
O5 C7 C8 C9 107.6(4) . .
O4 C7 C8 C9 -69.9(4) . .
C7 C8 C9 C10 176.6(3) . .
C8 C9 C10 C11 -178.2(3) . .
C9 C10 C11 O6 92.2(4) . .
C9 C10 C11 O7 -84.4(4) . .
C9 C10 C11 Eu1 163.2(14) . 3_445
C4 C5 N1 C1 -1.4(5) . .
C4 C5 N1 O1 179.0(3) . .
C2 C1 N1 C5 1.3(5) . .
C2 C1 N1 O1 -179.2(3) . .
C5 N1 O1 Eu1 69.3(3) . 3_445
C1 N1 O1 Eu1 -110.3(3) . 3_445
C5 N1 O1 Eu1 -94.3(3) . 7_546
C1 N1 O1 Eu1 86.1(3) . 7_546
O3 C6 O2 Eu1 -6.0(4) . .
C4 C6 O2 Eu1 174.9(3) . .
O7 Eu1 O2 C6 92.9(2) 5_556 .
O5 Eu1 O2 C6 30.7(2) 7_556 .
O4 Eu1 O2 C6 168.8(2) . .
O6 Eu1 O2 C6 -139.4(2) 3 .
O1 Eu1 O2 C6 -54.8(2) 3 .
O1 Eu1 O2 C6 -109.1(2) 7_546 .
O3 Eu1 O2 C6 3.1(2) . .
O7 Eu1 O2 C6 135.1(2) 3 .
C11 Eu1 O2 C6 178.4(2) 3 .
Eu1 Eu1 O2 C6 110.4(2) 7_556 .
O2 C6 O3 Eu1 5.6(4) . .
C4 C6 O3 Eu1 -175.3(3) . .
O7 Eu1 O3 C6 -84.0(2) 5_556 .
O5 Eu1 O3 C6 -161.1(2) 7_556 .
O4 Eu1 O3 C6 -21.1(2) . .
O2 Eu1 O3 C6 -3.1(2) . .
O6 Eu1 O3 C6 125.3(2) 3 .
O1 Eu1 O3 C6 119.2(2) 3 .
O1 Eu1 O3 C6 58.6(2) 7_546 .
O7 Eu1 O3 C6 -129.0(2) 3 .
C11 Eu1 O3 C6 -174.6(3) 3 .
Eu1 Eu1 O3 C6 -101.5(2) 7_556 .
O5 C7 O4 Eu1 -45.8(5) . .
C8 C7 O4 Eu1 131.5(3) . .
O7 Eu1 O4 C7 -9.9(3) 5_556 .
O5 Eu1 O4 C7 41.1(4) 7_556 .
O2 Eu1 O4 C7 -90.9(3) . .
O6 Eu1 O4 C7 119.6(3) 3 .
O1 Eu1 O4 C7 169.6(3) 3 .
O1 Eu1 O4 C7 -163.8(3) 7_546 .
O3 Eu1 O4 C7 -76.5(3) . .
O7 Eu1 O4 C7 66.7(3) 3 .
C6 Eu1 O4 C7 -85.9(3) . .
C11 Eu1 O4 C7 94.9(3) 3 .
Eu1 Eu1 O4 C7 29.9(3) 7_556 .
O4 C7 O5 Eu1 25.0(6) . 7_556
C8 C7 O5 Eu1 -152.2(3) . 7_556
O7 C11 O6 Eu1 -13.9(4) . 3_445
C10 C11 O6 Eu1 169.6(3) . 3_445
O6 C11 O7 Eu1 148.9(4) . 5_556
C10 C11 O7 Eu1 -34.5(8) . 5_556
Eu1 C11 O7 Eu1 136.0(6) 3_445 5_556
O6 C11 O7 Eu1 12.9(3) . 3_445
C10 C11 O7 Eu1 -170.5(3) . 3_445
